data_1560552
loop_
_publ_author_name
'Wang, Yi'
'Suen, Nian-Tzu'
'Kunene, Thabiso'
'Stoyko, Stanislav'
'Bobev, Svilen'

_publ_section_title
;
 Synthesis and structural characterization of the Zintl phases
 Na3Ca3TrPn4, Na3Sr3TrPn4, and Na3Eu3TrPn4 (Tr=Al, Ga, In; Pn=P, As, Sb)
;
_journal_name_full 'Journal of Solid State Chemistry'
_journal_page_first 160
_journal_page_last 168
_journal_paper_doi 10.1016/j.jssc.2017.02.026
_journal_volume 249
_journal_year 2017
_chemical_formula_sum 'As4 Ca2.85 Ga Na3.15'
_chemical_formula_weight 556.05
_space_group_IT_number 186
_space_group_name_Hall 'P 6c -2c'
_space_group_name_H-M_alt 'P 63 m c'
_symmetry_cell_setting hexagonal
_symmetry_space_group_name_H-M 'P 63 m c'
_atom_sites_solution_hydrogens .
_atom_sites_solution_primary direct
_atom_sites_solution_secondary difmap
_cell_angle_alpha 90.00
_cell_angle_beta 90.00
_cell_angle_gamma 120.00
_cell_formula_units_Z 2
_cell_length_a 9.4069(9)
_cell_length_b 9.4069(9)
_cell_length_c 7.2039(14)
_cell_measurement_reflns_used 667
_cell_measurement_temperature 200(2)
_cell_measurement_theta_max 23.24
_cell_measurement_theta_min 2.50
_cell_volume 552.07(13)
_computing_cell_refinement 'Bruker SMART'
_computing_data_collection 'Bruker SMART'
_computing_data_reduction 'Bruker SAINT'
_computing_molecular_graphics 'Bruker SHELXTL'
_computing_publication_material 'Bruker SHELXTL'
_computing_structure_refinement 'SHELXL-97 (Sheldrick, 1997)'
_computing_structure_solution 'SHELXS-97 (Sheldrick, 1990)'
_diffrn_ambient_temperature 200(2)
_diffrn_measured_fraction_theta_full 1.000
_diffrn_measured_fraction_theta_max 1.000
_diffrn_measurement_device_type 'CCD area detector'
_diffrn_measurement_method 'phi and omega scans'
_diffrn_radiation_monochromator graphite
_diffrn_radiation_source 'fine-focus sealed tube'
_diffrn_radiation_type MoK\a
_diffrn_radiation_wavelength 0.71073
_diffrn_reflns_av_R_equivalents 0.0908
_diffrn_reflns_av_sigmaI/netI 0.0390
_diffrn_reflns_limit_h_max 13
_diffrn_reflns_limit_h_min -13
_diffrn_reflns_limit_k_max 13
_diffrn_reflns_limit_k_min -13
_diffrn_reflns_limit_l_max 10
_diffrn_reflns_limit_l_min -9
_diffrn_reflns_number 7676
_diffrn_reflns_theta_full 29.56
_diffrn_reflns_theta_max 29.56
_diffrn_reflns_theta_min 2.50
_exptl_absorpt_coefficient_mu 15.767
_exptl_absorpt_correction_T_max 0.5372
_exptl_absorpt_correction_T_min 0.4007
_exptl_absorpt_correction_type multi-scan
_exptl_absorpt_process_details SADABS
_exptl_crystal_colour grey
_exptl_crystal_density_diffrn 3.345
_exptl_crystal_density_method 'not measured'
_exptl_crystal_description irregular
_exptl_crystal_F_000 509
_exptl_crystal_size_max 0.07
_exptl_crystal_size_mid 0.06
_exptl_crystal_size_min 0.05
_refine_diff_density_max 0.891
_refine_diff_density_min -0.784
_refine_diff_density_rms 0.154
_refine_ls_abs_structure_details 'Flack H D (1983), Acta Cryst. A39, 876-881'
_refine_ls_abs_structure_Flack 0.01(3)
_refine_ls_extinction_coef 0.0009(3)
_refine_ls_extinction_expression Fc^*^=kFc[1+0.001xFc^2^\l^3^/sin(2\q)]^-1/4^
_refine_ls_extinction_method SHELXL
_refine_ls_goodness_of_fit_ref 1.100
_refine_ls_hydrogen_treatment .
_refine_ls_matrix_type full
_refine_ls_number_parameters 28
_refine_ls_number_reflns 595
_refine_ls_number_restraints 1
_refine_ls_restrained_S_all 1.099
_refine_ls_R_factor_all 0.0366
_refine_ls_R_factor_gt 0.0306
_refine_ls_shift/su_max 0.000
_refine_ls_shift/su_mean 0.000
_refine_ls_structure_factor_coef Fsqd
_refine_ls_weighting_details 'calc w=1/[\s^2^(Fo^2^)+(0.0150P)^2^+0.9747P] where P=(Fo^2^+2Fc^2^)/3'
_refine_ls_weighting_scheme calc
_refine_ls_wR_factor_gt 0.0505
_refine_ls_wR_factor_ref 0.0522
_reflns_number_gt 536
_reflns_number_total 595
_reflns_threshold_expression >2sigma(I)
_cod_data_source_file JSSC-2017-249-160.cif
_cod_data_source_block Na3Ca3GaAs4
_cod_depositor_comments
;
The following automatic conversions were performed:

data item '_symmetry_cell_setting' value 'Hexagonal' was changed to
'hexagonal' in accordance with the built-in table derived from the
CIF Core dictionary named 'cif_core.dic' version 2.4.5 last updated
on 2014-11-21.

Automatic conversion script
Id: cif_fix_values 8369 2020-08-20 11:38:08Z andrius 
;
_cod_original_sg_symbol_H-M P6(3)mc
_cod_database_code 1560552

loop_
_symmetry_equiv_pos_as_xyz
'x, y, z'
'-y, x-y, z'
'-x+y, -x, z'
'-x, -y, z+1/2'
'y, -x+y, z+1/2'
'x-y, x, z+1/2'
'-y, -x, z'
'-x+y, y, z'
'x, x-y, z'
'y, x, z+1/2'
'x-y, -y, z+1/2'
'-x, -x+y, z+1/2'

loop_
_atom_site_label
_atom_site_type_symbol
_atom_site_fract_x
_atom_site_fract_y
_atom_site_fract_z
_atom_site_U_iso_or_equiv
_atom_site_adp_type
_atom_site_occupancy
_atom_site_symmetry_multiplicity
_atom_site_calc_flag
_atom_site_refinement_flags
_atom_site_disorder_assembly
_atom_site_disorder_group
Na Na 0.1378(2) 0.8622(2) 0.0529(5) 0.0300(9) Uani 1 2 d S . .
Ca1 Ca 0.52310(9) 0.47690(9) 0.2295(3) 0.0166(5) Uani 0.955(13) 2 d SP . .
Na1 Na 0.52310(9) 0.47690(9) 0.2295(3) 0.0166(5) Uani 0.045(13) 2 d SP . .
Ga Ga 0.3333 0.6667 0.3511(2) 0.0144(3) Uani 1 6 d S . .
As1 As 0.18954(4) 0.81046(4) 0.45853(11) 0.01574(19) Uani 1 2 d S . .
As2 As 0.3333 0.6667 0.00000(18) 0.0169(3) Uani 1 6 d S . .

loop_
_atom_site_aniso_label
_atom_site_aniso_U_11
_atom_site_aniso_U_22
_atom_site_aniso_U_33
_atom_site_aniso_U_23
_atom_site_aniso_U_13
_atom_site_aniso_U_12
Na 0.0206(13) 0.0206(13) 0.040(2) 0.0028(8) -0.0028(8) 0.0038(15)
Ca1 0.0195(7) 0.0195(7) 0.0130(8) -0.0005(4) 0.0005(4) 0.0113(7)
Na1 0.0195(7) 0.0195(7) 0.0130(8) -0.0005(4) 0.0005(4) 0.0113(7)
Ga 0.0144(5) 0.0144(5) 0.0145(8) 0.000 0.000 0.0072(3)
As1 0.0151(3) 0.0151(3) 0.0175(4) -0.0005(2) 0.0005(2) 0.0080(3)
As2 0.0181(4) 0.0181(4) 0.0144(7) 0.000 0.000 0.0091(2)

loop_
_atom_type_symbol
_atom_type_description
_atom_type_scat_dispersion_real
_atom_type_scat_dispersion_imag
_atom_type_scat_source
Na Na 0.0362 0.0249 'International Tables Vol C Tables 4.2.6.8 and 6.1.1.4'
Ga Ga 0.2307 1.6083 'International Tables Vol C Tables 4.2.6.8 and 6.1.1.4'
Ca Ca 0.2262 0.3064 'International Tables Vol C Tables 4.2.6.8 and 6.1.1.4'
As As 0.0499 2.0058 'International Tables Vol C Tables 4.2.6.8 and 6.1.1.4'

loop_
_geom_angle_atom_site_label_1
_geom_angle_atom_site_label_2
_geom_angle_atom_site_label_3
_geom_angle
_geom_angle_site_symmetry_1
_geom_angle_site_symmetry_3
As1 Na As1 139.87(13) 5_454 6_664
As1 Na As1 107.31(7) 5_454 .
As1 Na As1 107.31(7) 6_664 .
As1 Na As2 102.50(8) 5_454 .
As1 Na As2 102.50(8) 6_664 .
As1 Na As2 80.74(9) . .
As1 Na Na1 57.75(3) 5_454 3_565
As1 Na Na1 162.06(12) 6_664 3_565
As1 Na Na1 60.34(6) . 3_565
As2 Na Na1 64.16(6) . 3_565
As1 Na Ca1 57.75(3) 5_454 3_565
As1 Na Ca1 162.06(12) 6_664 3_565
As1 Na Ca1 60.34(6) . 3_565
As2 Na Ca1 64.16(6) . 3_565
Na1 Na Ca1 0.00(8) 3_565 3_565
As1 Na Ca1 162.06(12) 5_454 2_665
As1 Na Ca1 57.75(3) 6_664 2_665
As1 Na Ca1 60.34(6) . 2_665
As2 Na Ca1 64.16(6) . 2_665
Na1 Na Ca1 104.46(11) 3_565 2_665
Ca1 Na Ca1 104.46(11) 3_565 2_665
As1 Na Na1 162.06(12) 5_454 2_665
As1 Na Na1 57.75(3) 6_664 2_665
As1 Na Na1 60.34(6) . 2_665
As2 Na Na1 64.16(6) . 2_665
Na1 Na Na1 104.46(11) 3_565 2_665
Ca1 Na Na1 104.46(11) 3_565 2_665
Ca1 Na Na1 0.00(4) 2_665 2_665
As1 Na Na1 57.85(5) 5_454 6_554
As1 Na Na1 120.00(11) 6_664 6_554
As1 Na Na1 117.11(9) . 6_554
As2 Na Na1 51.84(6) . 6_554
Na1 Na Na1 62.52(4) 3_565 6_554
Ca1 Na Na1 62.52(4) 3_565 6_554
Ca1 Na Na1 114.02(10) 2_665 6_554
Na1 Na Na1 114.02(10) 2_665 6_554
As1 Na Ca1 57.85(5) 5_454 6_554
As1 Na Ca1 120.00(11) 6_664 6_554
As1 Na Ca1 117.11(9) . 6_554
As2 Na Ca1 51.84(6) . 6_554
Na1 Na Ca1 62.52(4) 3_565 6_554
Ca1 Na Ca1 62.52(4) 3_565 6_554
Ca1 Na Ca1 114.02(10) 2_665 6_554
Na1 Na Ca1 114.02(10) 2_665 6_554
Na1 Na Ca1 0.00(8) 6_554 6_554
As1 Na Ca1 120.00(11) 5_454 5_564
As1 Na Ca1 57.85(5) 6_664 5_564
As1 Na Ca1 117.11(9) . 5_564
As2 Na Ca1 51.84(6) . 5_564
Na1 Na Ca1 114.02(10) 3_565 5_564
Ca1 Na Ca1 114.02(10) 3_565 5_564
Ca1 Na Ca1 62.52(4) 2_665 5_564
Na1 Na Ca1 62.52(4) 2_665 5_564
Na1 Na Ca1 66.66(8) 6_554 5_564
Ca1 Na Ca1 66.66(8) 6_554 5_564
As1 Na Na1 120.00(11) 5_454 5_564
As1 Na Na1 57.85(5) 6_664 5_564
As1 Na Na1 117.11(9) . 5_564
As2 Na Na1 51.84(6) . 5_564
Na1 Na Na1 114.02(10) 3_565 5_564
Ca1 Na Na1 114.02(10) 3_565 5_564
Ca1 Na Na1 62.52(4) 2_665 5_564
Na1 Na Na1 62.52(4) 2_665 5_564
Na1 Na Na1 66.66(8) 6_554 5_564
Ca1 Na Na1 66.66(8) 6_554 5_564
Ca1 Na Na1 0.00(8) 5_564 5_564
As2 Ca1 As1 96.64(4) 4_665 6_654
As2 Ca1 As1 96.64(4) 4_665 5_554
As1 Ca1 As1 83.47(5) 6_654 5_554
As2 Ca1 Ga 124.37(7) 4_665 .
As1 Ca1 Ga 122.91(4) 6_654 .
As1 Ca1 Ga 122.91(4) 5_554 .
As2 Ca1 As1 97.43(5) 4_665 2_665
As1 Ca1 As1 97.83(2) 6_654 2_665
As1 Ca1 As1 165.63(6) 5_554 2_665
Ga Ca1 As1 44.91(2) . 2_665
As2 Ca1 As1 97.42(5) 4_665 3_565
As1 Ca1 As1 165.63(6) 6_654 3_565
As1 Ca1 As1 97.83(2) 5_554 3_565
Ga Ca1 As1 44.91(2) . 3_565
As1 Ca1 As1 77.41(4) 2_665 3_565
As2 Ca1 Na 125.48(7) 4_665 2_665
As1 Ca1 Na 52.20(5) 6_654 2_665
As1 Ca1 Na 118.11(9) 5_554 2_665
Ga Ca1 Na 71.13(6) . 2_665
As1 Ca1 Na 54.54(6) 2_665 2_665
As1 Ca1 Na 115.99(6) 3_565 2_665
As2 Ca1 Na 125.48(7) 4_665 3_565
As1 Ca1 Na 118.11(9) 6_654 3_565
As1 Ca1 Na 52.20(5) 5_554 3_565
Ga Ca1 Na 71.13(6) . 3_565
As1 Ca1 Na 115.99(6) 2_665 3_565
As1 Ca1 Na 54.54(6) 3_565 3_565
Na Ca1 Na 109.03(14) 2_665 3_565
As2 Ca1 As2 168.33(7) 4_665 .
As1 Ca1 As2 92.06(5) 6_654 .
As1 Ca1 As2 92.06(4) 5_554 .
Ga Ca1 As2 43.96(4) . .
As1 Ca1 As2 73.61(3) 2_665 .
As1 Ca1 As2 73.61(3) 3_565 .
Na Ca1 As2 55.43(6) 2_665 .
Na Ca1 As2 55.43(6) 3_565 .
As2 Ca1 Ga 89.16(4) 4_665 4_664
As1 Ca1 Ga 42.65(3) 6_654 4_664
As1 Ca1 Ga 42.65(3) 5_554 4_664
Ga Ca1 Ga 146.46(7) . 4_664
As1 Ca1 Ga 140.48(3) 2_665 4_664
As1 Ca1 Ga 140.48(3) 3_565 4_664
Na Ca1 Ga 90.19(6) 2_665 4_664
Na Ca1 Ga 90.19(6) 3_565 4_664
As2 Ca1 Ga 102.51(6) . 4_664
As2 Ca1 Ca1 141.60(7) 4_665 4_664
As1 Ca1 Ca1 56.74(3) 6_654 4_664
As1 Ca1 Ca1 56.74(3) 5_554 4_664
Ga Ca1 Ca1 94.02(7) . 4_664
As1 Ca1 Ca1 112.13(5) 2_665 4_664
As1 Ca1 Ca1 112.13(5) 3_565 4_664
Na Ca1 Ca1 62.73(7) 2_665 4_664
Na Ca1 Ca1 62.73(7) 3_565 4_664
As2 Ca1 Ca1 50.06(5) . 4_664
Ga Ca1 Ca1 52.44(4) 4_664 4_664
As2 Ca1 Na1 141.60(7) 4_665 4_664
As1 Ca1 Na1 56.74(3) 6_654 4_664
As1 Ca1 Na1 56.74(3) 5_554 4_664
Ga Ca1 Na1 94.02(7) . 4_664
As1 Ca1 Na1 112.13(5) 2_665 4_664
As1 Ca1 Na1 112.13(5) 3_565 4_664
Na Ca1 Na1 62.73(7) 2_665 4_664
Na Ca1 Na1 62.73(7) 3_565 4_664
As2 Ca1 Na1 50.06(5) . 4_664
Ga Ca1 Na1 52.44(4) 4_664 4_664
Ca1 Ca1 Na1 0.00(3) 4_664 4_664
As1 Ga As1 110.64(4) 2_665 3_565
As1 Ga As1 110.64(4) 2_665 .
As1 Ga As1 110.64(4) 3_565 .
As1 Ga As2 108.27(4) 2_665 .
As1 Ga As2 108.27(4) 3_565 .
As1 Ga As2 108.27(4) . .
As1 Ga Na1 68.206(17) 2_665 3_565
As1 Ga Na1 177.55(7) 3_565 3_565
As1 Ga Na1 68.206(17) . 3_565
As2 Ga Na1 74.17(4) . 3_565
As1 Ga Ca1 68.206(17) 2_665 3_565
As1 Ga Ca1 177.55(7) 3_565 3_565
As1 Ga Ca1 68.206(17) . 3_565
As2 Ga Ca1 74.17(4) . 3_565
Na1 Ga Ca1 0.00(6) 3_565 3_565
As1 Ga Ca1 68.206(17) 2_665 .
As1 Ga Ca1 68.206(17) 3_565 .
As1 Ga Ca1 177.55(7) . .
As2 Ga Ca1 74.17(4) . .
Na1 Ga Ca1 112.86(4) 3_565 .
Ca1 Ga Ca1 112.86(4) 3_565 .
As1 Ga Ca1 177.55(7) 2_665 2_665
As1 Ga Ca1 68.206(17) 3_565 2_665
As1 Ga Ca1 68.206(17) . 2_665
As2 Ga Ca1 74.17(4) . 2_665
Na1 Ga Ca1 112.86(4) 3_565 2_665
Ca1 Ga Ca1 112.86(4) 3_565 2_665
Ca1 Ga Ca1 112.86(4) . 2_665
As1 Ga Na1 177.55(7) 2_665 2_665
As1 Ga Na1 68.206(17) 3_565 2_665
As1 Ga Na1 68.206(17) . 2_665
As2 Ga Na1 74.17(4) . 2_665
Na1 Ga Na1 112.86(4) 3_565 2_665
Ca1 Ga Na1 112.86(4) 3_565 2_665
Ca1 Ga Na1 112.86(4) . 2_665
Ca1 Ga Na1 0.00(7) 2_665 2_665
As1 Ga Na1 56.83(3) 2_665 6
As1 Ga Na1 112.36(6) 3_565 6
As1 Ga Na1 56.83(3) . 6
As2 Ga Na1 139.36(3) . 6
Na1 Ga Na1 65.19(2) 3_565 6
Ca1 Ga Na1 65.19(2) 3_565 6
Ca1 Ga Na1 121.35(4) . 6
Ca1 Ga Na1 121.35(4) 2_665 6
Na1 Ga Na1 121.35(4) 2_665 6
As1 Ga Ca1 56.83(3) 2_665 6
As1 Ga Ca1 112.36(6) 3_565 6
As1 Ga Ca1 56.83(3) . 6
As2 Ga Ca1 139.36(3) . 6
Na1 Ga Ca1 65.19(2) 3_565 6
Ca1 Ga Ca1 65.19(2) 3_565 6
Ca1 Ga Ca1 121.35(4) . 6
Ca1 Ga Ca1 121.35(4) 2_665 6
Na1 Ga Ca1 121.35(4) 2_665 6
Na1 Ga Ca1 0.00(8) 6 6
Ga As1 Na 136.91(8) . 5_455
Ga As1 Na 136.91(8) . 6_665
Na As1 Na 86.17(15) 5_455 6_665
Ga As1 Na 87.80(9) . .
Na As1 Na 92.19(8) 5_455 .
Na As1 Na 92.19(8) 6_665 .
Ga As1 Na1 80.52(4) . 6
Na As1 Na1 70.05(7) 5_455 6
Na As1 Na1 124.53(8) 6_665 6
Na As1 Na1 136.22(4) . 6
Ga As1 Ca1 80.52(4) . 6
Na As1 Ca1 70.05(7) 5_455 6
Na As1 Ca1 124.53(8) 6_665 6
Na As1 Ca1 136.22(4) . 6
Na1 As1 Ca1 0.00(10) 6 6
Ga As1 Na1 80.52(4) . 5_565
Na As1 Na1 124.53(8) 5_455 5_565
Na As1 Na1 70.05(7) 6_665 5_565
Na As1 Na1 136.22(4) . 5_565
Na1 As1 Na1 83.31(6) 6 5_565
Ca1 As1 Na1 83.31(6) 6 5_565
Ga As1 Ca1 80.52(4) . 5_565
Na As1 Ca1 124.53(8) 5_455 5_565
Na As1 Ca1 70.05(7) 6_665 5_565
Na As1 Ca1 136.22(4) . 5_565
Na1 As1 Ca1 83.31(6) 6 5_565
Ca1 As1 Ca1 83.31(6) 6 5_565
Na1 As1 Ca1 0.00(9) 5_565 5_565
Ga As1 Ca1 66.88(3) . 3_565
Na As1 Ca1 74.17(8) 5_455 3_565
Na As1 Ca1 148.72(7) 6_665 3_565
Na As1 Ca1 65.12(4) . 3_565
Na1 As1 Ca1 71.497(15) 6 3_565
Ca1 As1 Ca1 71.497(15) 6 3_565
Na1 As1 Ca1 141.23(3) 5_565 3_565
Ca1 As1 Ca1 141.23(3) 5_565 3_565
Ga As1 Na1 66.88(3) . 3_565
Na As1 Na1 74.17(8) 5_455 3_565
Na As1 Na1 148.72(7) 6_665 3_565
Na As1 Na1 65.12(4) . 3_565
Na1 As1 Na1 71.497(15) 6 3_565
Ca1 As1 Na1 71.497(15) 6 3_565
Na1 As1 Na1 141.23(3) 5_565 3_565
Ca1 As1 Na1 141.23(3) 5_565 3_565
Ca1 As1 Na1 0.00(6) 3_565 3_565
Ga As1 Ca1 66.88(3) . 2_665
Na As1 Ca1 148.72(7) 5_455 2_665
Na As1 Ca1 74.17(8) 6_665 2_665
Na As1 Ca1 65.12(4) . 2_665
Na1 As1 Ca1 141.23(3) 6 2_665
Ca1 As1 Ca1 141.23(3) 6 2_665
Na1 As1 Ca1 71.497(16) 5_565 2_665
Ca1 As1 Ca1 71.497(16) 5_565 2_665
Ca1 As1 Ca1 111.23(6) 3_565 2_665
Na1 As1 Ca1 111.23(6) 3_565 2_665
Ga As1 Na1 66.88(3) . 2_665
Na As1 Na1 148.72(7) 5_455 2_665
Na As1 Na1 74.17(8) 6_665 2_665
Na As1 Na1 65.12(4) . 2_665
Na1 As1 Na1 141.23(3) 6 2_665
Ca1 As1 Na1 141.23(3) 6 2_665
Na1 As1 Na1 71.497(16) 5_565 2_665
Ca1 As1 Na1 71.497(16) 5_565 2_665
Ca1 As1 Na1 111.23(6) 3_565 2_665
Na1 As1 Na1 111.23(6) 3_565 2_665
Ca1 As1 Na1 0.00(8) 2_665 2_665
Ga As2 Na1 129.80(4) . 6_554
Ga As2 Ca1 129.80(4) . 6_554
Na1 As2 Ca1 0.00(5) 6_554 6_554
Ga As2 Na1 129.80(4) . 4_664
Na1 As2 Na1 83.42(6) 6_554 4_664
Ca1 As2 Na1 83.42(6) 6_554 4_664
Ga As2 Ca1 129.80(4) . 4_664
Na1 As2 Ca1 83.42(6) 6_554 4_664
Ca1 As2 Ca1 83.42(6) 6_554 4_664
Na1 As2 Ca1 0.00(6) 4_664 4_664
Ga As2 Na1 129.80(4) . 5_564
Na1 As2 Na1 83.42(6) 6_554 5_564
Ca1 As2 Na1 83.42(6) 6_554 5_564
Na1 As2 Na1 83.42(6) 4_664 5_564
Ca1 As2 Na1 83.42(6) 4_664 5_564
Ga As2 Ca1 129.80(4) . 5_564
Na1 As2 Ca1 83.42(6) 6_554 5_564
Ca1 As2 Ca1 83.42(6) 6_554 5_564
Na1 As2 Ca1 83.42(6) 4_664 5_564
Ca1 As2 Ca1 83.42(6) 4_664 5_564
Na1 As2 Ca1 0.00(5) 5_564 5_564
Ga As2 Na 83.18(6) . .
Na1 As2 Na 72.22(5) 6_554 .
Ca1 As2 Na 72.22(5) 6_554 .
Na1 As2 Na 147.02(8) 4_664 .
Ca1 As2 Na 147.02(8) 4_664 .
Na1 As2 Na 72.22(5) 5_564 .
Ca1 As2 Na 72.22(5) 5_564 .
Ga As2 Na 83.18(6) . 2_665
Na1 As2 Na 72.22(5) 6_554 2_665
Ca1 As2 Na 72.22(5) 6_554 2_665
Na1 As2 Na 72.22(5) 4_664 2_665
Ca1 As2 Na 72.22(5) 4_664 2_665
Na1 As2 Na 147.02(8) 5_564 2_665
Ca1 As2 Na 147.02(8) 5_564 2_665
Na As2 Na 118.61(3) . 2_665
Ga As2 Na 83.18(6) . 3_565
Na1 As2 Na 147.02(8) 6_554 3_565
Ca1 As2 Na 147.02(8) 6_554 3_565
Na1 As2 Na 72.22(5) 4_664 3_565
Ca1 As2 Na 72.22(5) 4_664 3_565
Na1 As2 Na 72.22(5) 5_564 3_565
Ca1 As2 Na 72.22(5) 5_564 3_565
Na As2 Na 118.61(3) . 3_565
Na As2 Na 118.61(3) 2_665 3_565
Ga As2 Ca1 61.87(4) . .
Na1 As2 Ca1 129.834(15) 6_554 .
Ca1 As2 Ca1 129.834(15) 6_554 .
Na1 As2 Ca1 67.930(13) 4_664 .
Ca1 As2 Ca1 67.930(13) 4_664 .
Na1 As2 Ca1 129.834(15) 5_564 .
Ca1 As2 Ca1 129.834(15) 5_564 .
Na As2 Ca1 145.05(8) . .
Na As2 Ca1 60.41(3) 2_665 .
Na As2 Ca1 60.41(3) 3_565 .

loop_
_geom_bond_atom_site_label_1
_geom_bond_atom_site_label_2
_geom_bond_distance
_geom_bond_site_symmetry_2
Na As1 2.8474(13) 5_454
Na As1 2.8474(13) 6_664
Na As1 3.041(4) .
Na As2 3.208(4) .
Na Na1 3.388(2) 3_565
Na Ca1 3.388(2) 3_565
Na Ca1 3.388(2) 2_665
Na Na1 3.388(2) 2_665
Na Na1 3.687(3) 6_554
Na Ca1 3.687(3) 6_554
Na Ca1 3.687(3) 5_564
Na Na1 3.687(3) 5_564
Ca1 As2 3.0446(19) 4_665
Ca1 As1 3.0479(14) 6_654
Ca1 As1 3.0480(14) 5_554
Ca1 Ga 3.2137(15) .
Ca1 As1 3.2446(13) 2_665
Ca1 As1 3.2446(13) 3_565
Ca1 Na 3.388(2) 2_665
Ca1 Na 3.388(2) 3_565
Ca1 As2 3.5061(17) .
Ca1 Ga 3.592(2) 4_664
Ca1 Ca1 3.6798(9) 4_664
Ca1 Na1 3.6798(9) 4_664
Ga As1 2.4672(8) 2_665
Ga As1 2.4672(8) 3_565
Ga As1 2.4672(8) .
Ga As2 2.530(2) .
Ga Na1 3.2137(16) 3_565
Ga Ca1 3.2137(16) 3_565
Ga Ca1 3.2137(16) 2_665
Ga Na1 3.2137(16) 2_665
Ga Na1 3.592(2) 6
Ga Ca1 3.592(2) 6
As1 Na 2.8474(13) 5_455
As1 Na 2.8474(13) 6_665
As1 Na1 3.0479(14) 6
As1 Ca1 3.0479(14) 6
As1 Na1 3.0480(14) 5_565
As1 Ca1 3.0480(14) 5_565
As1 Ca1 3.2446(14) 3_565
As1 Na1 3.2446(14) 3_565
As1 Ca1 3.2446(14) 2_665
As1 Na1 3.2446(14) 2_665
As2 Na1 3.0446(19) 6_554
As2 Ca1 3.0446(19) 6_554
As2 Na1 3.0446(19) 4_664
As2 Ca1 3.0446(19) 4_664
As2 Na1 3.0446(19) 5_564
As2 Ca1 3.0446(19) 5_564
As2 Na 3.208(4) 2_665
As2 Na 3.208(4) 3_565
